data_4508056
loop_
_publ_author_name
'Singh, Ruchi'
'Bharadwaj, Parimal K.'

_publ_section_title
;
 Coordination Polymers Built with a Linear Bis-Imidazole and Different
 Dicarboxylates: Unusual Entanglement and Emission Properties
;
_journal_issue 8
_journal_name_full 'Crystal Growth &amp; Design'
_journal_page_first 3722
_journal_paper_doi 10.1021/cg400756z
_journal_volume 13
_journal_year 2013
_chemical_formula_moiety 'C40 H30 Cd N6 O4'
_chemical_formula_sum 'C40 H30 Cd N6 O4'
_chemical_formula_weight 771.10
_chemical_name_systematic
;
 ?
;
_space_group_IT_number 14
_symmetry_cell_setting monoclinic
_symmetry_space_group_name_Hall '-P 2ybc'
_symmetry_space_group_name_H-M 'P 1 21/c 1'
_atom_sites_solution_hydrogens geom
_atom_sites_solution_primary direct
_atom_sites_solution_secondary difmap
_audit_creation_method SHELXL-97
_cell_angle_alpha 90.000
_cell_angle_beta 104.666(5)
_cell_angle_gamma 90.000
_cell_formula_units_Z 4
_cell_length_a 16.023(5)
_cell_length_b 24.182(6)
_cell_length_c 10.566(5)
_cell_measurement_reflns_used 999
_cell_measurement_temperature 100(2)
_cell_measurement_theta_max 25.50
_cell_measurement_theta_min 2.14
_cell_volume 3961(2)
_computing_cell_refinement 'SAINT 6.45 ( Bruker, 2003)'
_computing_data_collection 'SMART 5.628 (Bruker, 2003)'
_computing_data_reduction 'SAINT 6.45 ( Bruker, 2003)'
_computing_molecular_graphics 'DIAMOND 2.1e'
_computing_structure_refinement 'SHELXL-97 (Sheldrick, 1997)'
_computing_structure_solution SIR-97
_diffrn_ambient_temperature 100(2)
_diffrn_measured_fraction_theta_full 0.997
_diffrn_measured_fraction_theta_max 0.997
_diffrn_measurement_device_type 'BRUKER SMART APEX'
_diffrn_measurement_method /w-scans
_diffrn_radiation_monochromator graphite
_diffrn_radiation_source 'fine-focus sealed tube'
_diffrn_radiation_type MoK\a
_diffrn_radiation_wavelength 0.71073
_diffrn_reflns_av_R_equivalents 0.0611
_diffrn_reflns_av_sigmaI/netI 0.0756
_diffrn_reflns_limit_h_max 19
_diffrn_reflns_limit_h_min -19
_diffrn_reflns_limit_k_max 29
_diffrn_reflns_limit_k_min -23
_diffrn_reflns_limit_l_max 9
_diffrn_reflns_limit_l_min -12
_diffrn_reflns_number 21346
_diffrn_reflns_theta_full 25.50
_diffrn_reflns_theta_max 25.50
_diffrn_reflns_theta_min 2.14
_exptl_absorpt_coefficient_mu 0.597
_exptl_absorpt_correction_T_max 0.9211
_exptl_absorpt_correction_T_min 0.8951
_exptl_absorpt_correction_type empirical
_exptl_absorpt_process_details Sadabs
_exptl_crystal_colour Orange
_exptl_crystal_density_diffrn 1.293
_exptl_crystal_density_method 'not measured'
_exptl_crystal_description Block
_exptl_crystal_F_000 1568
_exptl_crystal_size_max 0.19
_exptl_crystal_size_mid 0.17
_exptl_crystal_size_min 0.14
_platon_squeeze_details
;
;
_refine_diff_density_max 2.362
_refine_diff_density_min -1.472
_refine_diff_density_rms 0.168
_refine_ls_extinction_method none
_refine_ls_goodness_of_fit_ref 0.995
_refine_ls_hydrogen_treatment constr
_refine_ls_matrix_type full
_refine_ls_number_parameters 460
_refine_ls_number_reflns 7344
_refine_ls_number_restraints 0
_refine_ls_restrained_S_all 0.995
_refine_ls_R_factor_all 0.0760
_refine_ls_R_factor_gt 0.0556
_refine_ls_shift/su_max 0.001
_refine_ls_shift/su_mean 0.000
_refine_ls_structure_factor_coef Fsqd
_refine_ls_weighting_details 'calc w=1/[\s^2^(Fo^2^)+(0.0852P)^2^+0.0000P] where P=(Fo^2^+2Fc^2^)/3'
_refine_ls_weighting_scheme calc
_refine_ls_wR_factor_gt 0.1415
_refine_ls_wR_factor_ref 0.1550
_reflns_number_gt 5196
_reflns_number_total 7344
_reflns_threshold_expression >2sigma(I)
_cod_data_source_file cg400756z_si_002.cif
_cod_data_source_block Complex2
_cod_depositor_comments
;
The following automatic conversions were performed:

'_symmetry_cell_setting' value 'Monoclinic' changed to 'monoclinic'
according to /home/saulius/struct/CIF-dictionaries/cif_core.dic
dictionary named 'cif_core.dic' version 2.4.2 from
2011-04-26.

'_exptl_absorpt_correction_type' value 'Empirical'
changed to 'empirical' according to
/home/saulius/struct/CIF-dictionaries/cif_core.dic dictionary named
'cif_core.dic' version 2.4.2 from 2011-04-26.

Automatic conversion script
Id: cif_fix_values 1891 2012-01-12 08:04:46Z andrius 
;
_cod_original_sg_symbol_H-M P21/c
_cod_database_code 4508056

loop_
_symmetry_equiv_pos_as_xyz
'x, y, z'
'-x, y+1/2, -z+1/2'
'-x, -y, -z'
'x, -y-1/2, z-1/2'

loop_
_atom_site_label
_atom_site_type_symbol
_atom_site_fract_x
_atom_site_fract_y
_atom_site_fract_z
_atom_site_U_iso_or_equiv
_atom_site_adp_type
_atom_site_occupancy
_atom_site_symmetry_multiplicity
_atom_site_calc_flag
_atom_site_refinement_flags
Cd1 Cd 0.039080(19) 0.090556(14) 0.69975(3) 0.01933(13) Uani 1 1 d .
O1 O -0.0338(2) 0.12089(15) 0.8525(3) 0.0297(8) Uani 1 1 d .
O2 O -0.0734(2) 0.15988(14) 0.6557(4) 0.0327(8) Uani 1 1 d .
O3 O 0.1663(2) 0.14611(14) 0.7504(3) 0.0293(8) Uani 1 1 d .
O4 O 0.1156(2) 0.11248(15) 0.5521(3) 0.0276(8) Uani 1 1 d .
N1 N 0.1161(2) 0.03041(16) 0.8475(4) 0.0240(9) Uani 1 1 d .
N2 N 0.2062(2) 0.00067(16) 1.0289(3) 0.0214(9) Uani 1 1 d .
N3 N 0.4854(3) -0.02196(18) 1.4724(4) 0.0359(11) Uani 1 1 d .
N4 N -0.4717(2) 0.01816(17) 0.0051(4) 0.0289(10) Uani 1 1 d .
N5 N -0.1951(2) 0.01454(16) 0.4564(3) 0.0209(9) Uani 1 1 d .
N6 N -0.0701(2) 0.03340(17) 0.5952(3) 0.0228(9) Uani 1 1 d .
C1 C 0.1899(3) 0.0399(2) 0.9347(4) 0.0246(11) Uani 1 1 d .
H1 H 0.2259 0.0698 0.9316 0.030 Uiso 1 1 calc R
C2 C 0.0848(3) -0.0175(2) 0.8880(5) 0.0294(12) Uani 1 1 d .
H2 H 0.0335 -0.0348 0.8454 0.035 Uiso 1 1 calc R
C3 C 0.1397(3) -0.0356(2) 0.9989(5) 0.0280(11) Uani 1 1 d .
H3 H 0.1332 -0.0671 1.0459 0.034 Uiso 1 1 calc R
C4 C 0.2792(3) -0.0033(2) 1.1381(4) 0.0226(10) Uani 1 1 d .
C5 C 0.3226(3) 0.0443(2) 1.1912(5) 0.0290(12) Uani 1 1 d .
H5 H 0.3053 0.0787 1.1545 0.035 Uiso 1 1 calc R
C6 C 0.3930(3) 0.0398(2) 1.3013(5) 0.0323(12) Uani 1 1 d .
H6 H 0.4235 0.0711 1.3375 0.039 Uiso 1 1 calc R
C7 C 0.4170(3) -0.0127(2) 1.3564(5) 0.0303(12) Uani 1 1 d .
C8 C 0.3747(3) -0.0595(2) 1.2995(4) 0.0294(12) Uani 1 1 d .
H8 H 0.3924 -0.0942 1.3341 0.035 Uiso 1 1 calc R
C9 C 0.3053(3) -0.0548(2) 1.1900(5) 0.0302(12) Uani 1 1 d .
H9 H 0.2764 -0.0863 1.1517 0.036 Uiso 1 1 calc R
C10 C -0.1155(3) 0.0372(2) 0.4724(4) 0.0229(11) Uani 1 1 d .
H10 H -0.0956 0.0532 0.4056 0.027 Uiso 1 1 calc R
C11 C -0.1237(3) 0.0079(2) 0.6615(5) 0.0312(12) Uani 1 1 d .
H11 H -0.1092 0.0002 0.7506 0.037 Uiso 1 1 calc R
C12 C -0.1998(3) -0.0041(2) 0.5779(5) 0.0288(12) Uani 1 1 d .
H12 H -0.2466 -0.0215 0.5980 0.035 Uiso 1 1 calc R
C13 C -0.2644(3) 0.0131(2) 0.3406(4) 0.0241(11) Uani 1 1 d .
C14 C -0.2688(3) 0.0529(2) 0.2445(4) 0.0266(11) Uani 1 1 d .
H14 H -0.2259 0.0796 0.2532 0.032 Uiso 1 1 calc R
C15 C -0.3383(3) 0.0520(2) 0.1353(5) 0.0314(12) Uani 1 1 d .
H15 H -0.3416 0.0784 0.0703 0.038 Uiso 1 1 calc R
C16 C -0.4020(3) 0.0132(2) 0.1208(4) 0.0263(11) Uani 1 1 d .
C17 C -0.3958(3) -0.0268(2) 0.2143(5) 0.0317(12) Uani 1 1 d .
H17 H -0.4379 -0.0541 0.2036 0.038 Uiso 1 1 calc R
C18 C -0.3269(3) -0.0269(2) 0.3253(5) 0.0314(12) Uani 1 1 d .
H18 H -0.3232 -0.0540 0.3889 0.038 Uiso 1 1 calc R
C19 C -0.0850(3) 0.1516(2) 0.7694(5) 0.0268(11) Uani 1 1 d .
C20 C -0.1603(3) 0.17624(19) 0.8035(5) 0.0247(11) Uani 1 1 d .
C21 C -0.2305(3) 0.1944(2) 0.7084(5) 0.0247(11) Uani 1 1 d .
H21 H -0.2287 0.1933 0.6212 0.030 Uiso 1 1 calc R
C22 C -0.3048(3) 0.2144(2) 0.7404(5) 0.0266(11) Uani 1 1 d .
H22 H -0.3512 0.2273 0.6754 0.032 Uiso 1 1 calc R
C23 C -0.3080(3) 0.21450(19) 0.8717(5) 0.0243(11) Uani 1 1 d .
C24 C -0.2377(3) 0.1965(2) 0.9674(5) 0.0272(11) Uani 1 1 d .
H24 H -0.2396 0.1974 1.0546 0.033 Uiso 1 1 calc R
C25 C -0.1645(3) 0.1770(2) 0.9359(5) 0.0284(11) Uani 1 1 d .
H25 H -0.1180 0.1645 1.0014 0.034 Uiso 1 1 calc R
C26 C -0.3874(3) 0.2346(2) 0.9071(4) 0.0214(10) Uani 1 1 d .
C27 C -0.4125(3) 0.2902(2) 0.8941(4) 0.0198(10) Uani 1 1 d .
C28 C -0.4862(3) 0.30507(19) 0.9344(4) 0.0215(10) Uani 1 1 d .
H28 H -0.5034 0.3419 0.9265 0.026 Uiso 1 1 calc R
C29 C -0.5345(3) 0.26794(19) 0.9850(4) 0.0198(10) Uani 1 1 d .
C30 C -0.5105(3) 0.2121(2) 0.9974(4) 0.0224(10) Uani 1 1 d .
C31 C -0.4371(3) 0.1972(2) 0.9572(4) 0.0237(11) Uani 1 1 d .
H31 H -0.4203 0.1603 0.9642 0.028 Uiso 1 1 calc R
C32 C -0.3624(3) 0.3334(2) 0.8421(5) 0.0306(12) Uani 1 1 d .
H32A H -0.3902 0.3687 0.8408 0.046 Uiso 1 1 calc R
H32B H -0.3602 0.3237 0.7549 0.046 Uiso 1 1 calc R
H32C H -0.3048 0.3355 0.8973 0.046 Uiso 1 1 calc R
C33 C -0.5602(3) 0.1685(2) 1.0492(5) 0.0277(11) Uani 1 1 d .
H33A H -0.6089 0.1851 1.0715 0.042 Uiso 1 1 calc R
H33B H -0.5235 0.1518 1.1256 0.042 Uiso 1 1 calc R
H33C H -0.5798 0.1407 0.9834 0.042 Uiso 1 1 calc R
C34 C -0.6127(3) 0.2897(2) 1.0228(4) 0.0218(10) Uani 1 1 d .
C35 C -0.6762(3) 0.3177(2) 0.9321(4) 0.0250(11) Uani 1 1 d .
H35 H -0.6720 0.3207 0.8462 0.030 Uiso 1 1 calc R
C36 C -0.7449(3) 0.3410(2) 0.9665(4) 0.0238(11) Uani 1 1 d .
H36 H -0.7862 0.3605 0.9048 0.029 Uiso 1 1 calc R
C37 C -0.7532(3) 0.3357(2) 1.0946(4) 0.0231(11) Uani 1 1 d .
C38 C -0.6897(3) 0.3070(2) 1.1867(5) 0.0259(11) Uani 1 1 d .
H38 H -0.6943 0.3031 1.2723 0.031 Uiso 1 1 calc R
C39 C -0.6198(3) 0.2845(2) 1.1490(5) 0.0272(11) Uani 1 1 d .
H39 H -0.5773 0.2656 1.2101 0.033 Uiso 1 1 calc R
C40 C 0.1718(3) 0.13932(19) 0.6360(5) 0.0237(11) Uani 1 1 d .

loop_
_atom_site_aniso_label
_atom_site_aniso_U_11
_atom_site_aniso_U_22
_atom_site_aniso_U_33
_atom_site_aniso_U_23
_atom_site_aniso_U_13
_atom_site_aniso_U_12
Cd1 0.01384(19) 0.0273(2) 0.0167(2) 0.00092(14) 0.00352(13) 0.00109(15)
O1 0.0219(18) 0.035(2) 0.0332(19) -0.0050(17) 0.0089(15) 0.0060(16)
O2 0.031(2) 0.030(2) 0.043(2) 0.0061(17) 0.0214(17) 0.0057(17)
O3 0.0270(18) 0.044(2) 0.0203(18) 0.0014(16) 0.0116(14) -0.0082(16)
O4 0.0210(17) 0.037(2) 0.0234(18) 0.0007(15) 0.0035(14) -0.0075(16)
N1 0.024(2) 0.025(2) 0.020(2) -0.0007(17) -0.0021(17) 0.0027(18)
N2 0.018(2) 0.027(2) 0.0169(19) -0.0014(17) 0.0005(16) 0.0004(17)
N3 0.031(3) 0.042(3) 0.031(3) -0.002(2) 0.000(2) -0.003(2)
N4 0.024(2) 0.035(3) 0.023(2) -0.0073(19) -0.0007(18) 0.0046(18)
N5 0.0144(18) 0.031(2) 0.0159(19) -0.0024(17) 0.0009(15) 0.0028(17)
N6 0.0175(19) 0.032(2) 0.016(2) -0.0052(17) -0.0010(16) -0.0005(18)
C1 0.021(2) 0.025(3) 0.023(3) -0.001(2) -0.004(2) 0.005(2)
C2 0.024(3) 0.036(3) 0.027(3) 0.003(2) 0.004(2) -0.003(2)
C3 0.022(3) 0.031(3) 0.028(3) 0.001(2) 0.001(2) -0.006(2)
C4 0.019(2) 0.029(3) 0.019(2) 0.002(2) 0.0034(19) 0.003(2)
C5 0.025(3) 0.033(3) 0.026(3) 0.002(2) 0.002(2) 0.002(2)
C6 0.025(3) 0.037(3) 0.030(3) -0.009(2) -0.003(2) -0.007(2)
C7 0.022(3) 0.042(3) 0.023(3) 0.009(2) -0.002(2) 0.001(2)
C8 0.028(3) 0.035(3) 0.022(3) 0.005(2) 0.000(2) 0.005(2)
C9 0.024(3) 0.034(3) 0.029(3) -0.001(2) 0.000(2) -0.003(2)
C10 0.015(2) 0.033(3) 0.021(2) 0.001(2) 0.0037(19) 0.002(2)
C11 0.023(3) 0.045(3) 0.023(3) 0.001(2) 0.002(2) 0.000(2)
C12 0.020(2) 0.036(3) 0.028(3) -0.002(2) 0.003(2) -0.007(2)
C13 0.019(2) 0.028(3) 0.023(3) -0.004(2) 0.0010(19) 0.006(2)
C14 0.025(3) 0.029(3) 0.022(3) -0.002(2) -0.001(2) 0.006(2)
C15 0.035(3) 0.034(3) 0.018(3) -0.003(2) -0.005(2) 0.007(2)
C16 0.019(2) 0.036(3) 0.020(2) -0.006(2) -0.0010(19) 0.002(2)
C17 0.025(3) 0.035(3) 0.030(3) -0.004(2) -0.003(2) 0.000(2)
C18 0.026(3) 0.036(3) 0.026(3) -0.003(2) -0.003(2) -0.001(2)
C19 0.021(2) 0.022(3) 0.039(3) -0.003(2) 0.011(2) -0.002(2)
C20 0.023(2) 0.018(2) 0.039(3) -0.003(2) 0.018(2) 0.000(2)
C21 0.028(3) 0.028(3) 0.022(2) 0.002(2) 0.014(2) 0.003(2)
C22 0.030(3) 0.029(3) 0.022(3) 0.007(2) 0.009(2) 0.007(2)
C23 0.024(3) 0.018(2) 0.031(3) 0.001(2) 0.009(2) 0.000(2)
C24 0.029(3) 0.032(3) 0.020(3) -0.003(2) 0.006(2) 0.000(2)
C25 0.025(3) 0.026(3) 0.033(3) -0.003(2) 0.004(2) 0.005(2)
C26 0.021(2) 0.029(3) 0.016(2) 0.003(2) 0.0066(19) 0.007(2)
C27 0.018(2) 0.027(3) 0.014(2) -0.0005(19) 0.0039(18) 0.002(2)
C28 0.024(2) 0.023(3) 0.015(2) 0.0032(19) -0.0004(19) 0.011(2)
C29 0.021(2) 0.024(3) 0.014(2) -0.0022(19) 0.0032(18) -0.001(2)
C30 0.020(2) 0.031(3) 0.018(2) 0.000(2) 0.0082(19) 0.003(2)
C31 0.028(3) 0.023(3) 0.020(2) -0.003(2) 0.006(2) 0.005(2)
C32 0.031(3) 0.027(3) 0.037(3) 0.001(2) 0.013(2) 0.006(2)
C33 0.026(3) 0.028(3) 0.029(3) -0.002(2) 0.005(2) 0.001(2)
C34 0.018(2) 0.027(3) 0.020(2) -0.004(2) 0.0044(19) -0.001(2)
C35 0.026(3) 0.033(3) 0.016(2) 0.000(2) 0.006(2) 0.001(2)
C36 0.020(2) 0.030(3) 0.020(2) 0.001(2) 0.0030(19) 0.008(2)
C37 0.016(2) 0.033(3) 0.021(2) 0.000(2) 0.0074(19) 0.005(2)
C38 0.022(2) 0.036(3) 0.020(2) 0.000(2) 0.006(2) 0.001(2)
C39 0.022(3) 0.037(3) 0.022(3) -0.002(2) 0.005(2) 0.006(2)
C40 0.020(2) 0.022(3) 0.028(3) 0.008(2) 0.003(2) -0.002(2)

loop_
_atom_type_symbol
_atom_type_description
_atom_type_scat_dispersion_real
_atom_type_scat_dispersion_imag
_atom_type_scat_source
C C 0.0033 0.0016 'International Tables Vol C Tables 4.2.6.8 and 6.1.1.4'
H H 0.0000 0.0000 'International Tables Vol C Tables 4.2.6.8 and 6.1.1.4'
N N 0.0061 0.0033 'International Tables Vol C Tables 4.2.6.8 and 6.1.1.4'
O O 0.0106 0.0060 'International Tables Vol C Tables 4.2.6.8 and 6.1.1.4'
Cd Cd -0.8075 1.2024 'International Tables Vol C Tables 4.2.6.8 and 6.1.1.4'

loop_
_geom_angle_atom_site_label_1
_geom_angle_atom_site_label_2
_geom_angle_atom_site_label_3
_geom_angle
_geom_angle_site_symmetry_1
_geom_angle_site_symmetry_3
N1 Cd1 O4 109.18(13) . .
N1 Cd1 N6 99.34(14) . .
O4 Cd1 N6 106.78(13) . .
N1 Cd1 O1 90.36(13) . .
O4 Cd1 O1 148.20(13) . .
N6 Cd1 O1 93.93(13) . .
N1 Cd1 O3 85.48(13) . .
O4 Cd1 O3 56.31(11) . .
N6 Cd1 O3 162.89(12) . .
O1 Cd1 O3 102.49(12) . .
N1 Cd1 O2 146.06(13) . .
O4 Cd1 O2 102.19(12) . .
N6 Cd1 O2 83.35(13) . .
O1 Cd1 O2 55.72(12) . .
O3 Cd1 O2 101.86(12) . .
N1 Cd1 C40 97.37(14) . .
O4 Cd1 C40 28.46(13) . .
N6 Cd1 C40 135.13(14) . .
O1 Cd1 C40 127.33(14) . .
O3 Cd1 C40 27.87(12) . .
O2 Cd1 C40 104.37(13) . .
N1 Cd1 C19 118.11(15) . .
O4 Cd1 C19 127.99(14) . .
N6 Cd1 C19 86.37(14) . .
O1 Cd1 C19 27.91(13) . .
O3 Cd1 C19 105.94(13) . .
O2 Cd1 C19 27.96(13) . .
C40 Cd1 C19 120.84(15) . .
C19 O1 Cd1 93.1(3) . .
C19 O2 Cd1 89.4(3) . .
C40 O3 Cd1 88.5(3) . .
C40 O4 Cd1 92.8(3) . .
C1 N1 C2 105.2(4) . .
C1 N1 Cd1 127.3(3) . .
C2 N1 Cd1 125.4(3) . .
C1 N2 C3 106.7(4) . .
C1 N2 C4 127.6(4) . .
C3 N2 C4 125.6(4) . .
N3 N3 C7 112.4(6) 3_658 .
N4 N4 C16 114.0(5) 3_455 .
C10 N5 C12 106.6(4) . .
C10 N5 C13 128.2(4) . .
C12 N5 C13 125.0(4) . .
C10 N6 C11 105.6(4) . .
C10 N6 Cd1 126.7(3) . .
C11 N6 Cd1 121.5(3) . .
N1 C1 N2 111.4(4) . .
N1 C1 H1 124.3 . .
N2 C1 H1 124.3 . .
C3 C2 N1 109.6(4) . .
C3 C2 H2 125.2 . .
N1 C2 H2 125.2 . .
C2 C3 N2 107.1(4) . .
C2 C3 H3 126.4 . .
N2 C3 H3 126.4 . .
C9 C4 C5 121.1(4) . .
C9 C4 N2 119.1(4) . .
C5 C4 N2 119.8(4) . .
C4 C5 C6 119.0(5) . .
C4 C5 H5 120.5 . .
C6 C5 H5 120.5 . .
C5 C6 C7 119.4(5) . .
C5 C6 H6 120.3 . .
C7 C6 H6 120.3 . .
C8 C7 C6 120.5(4) . .
C8 C7 N3 115.3(5) . .
C6 C7 N3 124.2(5) . .
C7 C8 C9 119.8(5) . .
C7 C8 H8 120.1 . .
C9 C8 H8 120.1 . .
C4 C9 C8 120.1(5) . .
C4 C9 H9 119.9 . .
C8 C9 H9 119.9 . .
N6 C10 N5 111.2(4) . .
N6 C10 H10 124.4 . .
N5 C10 H10 124.4 . .
C12 C11 N6 109.9(4) . .
C12 C11 H11 125.1 . .
N6 C11 H11 125.1 . .
C11 C12 N5 106.6(4) . .
C11 C12 H12 126.7 . .
N5 C12 H12 126.7 . .
C18 C13 C14 120.2(4) . .
C18 C13 N5 120.2(4) . .
C14 C13 N5 119.6(4) . .
C15 C14 C13 118.6(5) . .
C15 C14 H14 120.7 . .
C13 C14 H14 120.7 . .
C16 C15 C14 121.7(5) . .
C16 C15 H15 119.2 . .
C14 C15 H15 119.2 . .
C15 C16 C17 119.3(4) . .
C15 C16 N4 115.9(4) . .
C17 C16 N4 124.9(5) . .
C16 C17 C18 120.4(5) . .
C16 C17 H17 119.8 . .
C18 C17 H17 119.8 . .
C13 C18 C17 119.8(5) . .
C13 C18 H18 120.1 . .
C17 C18 H18 120.1 . .
O1 C19 O2 121.1(4) . .
O1 C19 C20 119.5(5) . .
O2 C19 C20 119.4(4) . .
O1 C19 Cd1 59.0(2) . .
O2 C19 Cd1 62.6(2) . .
C20 C19 Cd1 170.7(3) . .
C21 C20 C25 118.8(4) . .
C21 C20 C19 121.3(4) . .
C25 C20 C19 119.6(4) . .
C20 C21 C22 121.4(4) . .
C20 C21 H21 119.3 . .
C22 C21 H21 119.3 . .
C23 C22 C21 119.1(4) . .
C23 C22 H22 120.5 . .
C21 C22 H22 120.5 . .
C24 C23 C22 119.8(5) . .
C24 C23 C26 120.5(4) . .
C22 C23 C26 119.7(4) . .
C25 C24 C23 121.1(5) . .
C25 C24 H24 119.4 . .
C23 C24 H24 119.4 . .
C24 C25 C20 119.9(4) . .
C24 C25 H25 120.1 . .
C20 C25 H25 120.1 . .
C31 C26 C27 118.9(4) . .
C31 C26 C23 119.2(4) . .
C27 C26 C23 122.0(4) . .
C28 C27 C26 117.5(4) . .
C28 C27 C32 120.1(4) . .
C26 C27 C32 122.4(4) . .
C29 C28 C27 123.4(4) . .
C29 C28 H28 118.3 . .
C27 C28 H28 118.3 . .
C28 C29 C30 119.7(4) . .
C28 C29 C34 117.6(4) . .
C30 C29 C34 122.7(4) . .
C31 C30 C29 116.9(4) . .
C31 C30 C33 119.5(4) . .
C29 C30 C33 123.5(4) . .
C26 C31 C30 123.6(4) . .
C26 C31 H31 118.2 . .
C30 C31 H31 118.2 . .
C27 C32 H32A 109.5 . .
C27 C32 H32B 109.5 . .
H32A C32 H32B 109.5 . .
C27 C32 H32C 109.5 . .
H32A C32 H32C 109.5 . .
H32B C32 H32C 109.5 . .
C30 C33 H33A 109.5 . .
C30 C33 H33B 109.5 . .
H33A C33 H33B 109.5 . .
C30 C33 H33C 109.5 . .
H33A C33 H33C 109.5 . .
H33B C33 H33C 109.5 . .
C39 C34 C35 119.3(4) . .
C39 C34 C29 120.3(4) . .
C35 C34 C29 120.2(4) . .
C36 C35 C34 121.2(4) . .
C36 C35 H35 119.4 . .
C34 C35 H35 119.4 . .
C35 C36 C37 120.0(4) . .
C35 C36 H36 120.0 . .
C37 C36 H36 120.0 . .
C36 C37 C38 119.2(4) . .
C36 C37 C40 121.5(4) . 4_466
C38 C37 C40 119.3(4) . 4_466
C39 C38 C37 119.4(4) . .
C39 C38 H38 120.3 . .
C37 C38 H38 120.3 . .
C34 C39 C38 120.8(4) . .
C34 C39 H39 119.6 . .
C38 C39 H39 119.6 . .
O3 C40 O4 122.2(4) . .
O3 C40 C37 119.1(4) . 4_665
O4 C40 C37 118.6(4) . 4_665
O3 C40 Cd1 63.6(2) . .
O4 C40 Cd1 58.7(2) . .
C37 C40 Cd1 176.8(4) 4_665 .

loop_
_geom_bond_atom_site_label_1
_geom_bond_atom_site_label_2
_geom_bond_distance
_geom_bond_site_symmetry_2
Cd1 N1 2.258(4) .
Cd1 O4 2.278(3) .
Cd1 N6 2.283(4) .
Cd1 O1 2.337(3) .
Cd1 O3 2.386(3) .
Cd1 O2 2.419(3) .
Cd1 C40 2.663(5) .
Cd1 C19 2.724(5) .
O1 C19 1.277(6) .
O2 C19 1.277(6) .
O3 C40 1.245(6) .
O4 C40 1.270(5) .
N1 C1 1.321(6) .
N1 C2 1.374(6) .
N2 C1 1.352(6) .
N2 C3 1.355(6) .
N2 C4 1.423(5) .
N3 N3 1.244(8) 3_658
N3 C7 1.440(6) .
N4 N4 1.248(8) 3_455
N4 C16 1.437(6) .
N5 C10 1.358(6) .
N5 C12 1.380(6) .
N5 C13 1.429(5) .
N6 C10 1.320(5) .
N6 C11 1.383(6) .
C1 H1 0.9300 .
C2 C3 1.348(6) .
C2 H2 0.9300 .
C3 H3 0.9300 .
C4 C9 1.382(7) .
C4 C5 1.388(7) .
C5 C6 1.405(6) .
C5 H5 0.9300 .
C6 C7 1.408(7) .
C6 H6 0.9300 .
C7 C8 1.378(7) .
C8 C9 1.392(6) .
C8 H8 0.9300 .
C9 H9 0.9300 .
C10 H10 0.9300 .
C11 C12 1.344(6) .
C11 H11 0.9300 .
C12 H12 0.9300 .
C13 C18 1.372(7) .
C13 C14 1.387(7) .
C14 C15 1.386(6) .
C14 H14 0.9300 .
C15 C16 1.365(7) .
C15 H15 0.9300 .
C16 C17 1.368(7) .
C17 C18 1.392(6) .
C17 H17 0.9300 .
C18 H18 0.9300 .
C19 C20 1.470(6) .
C20 C21 1.376(7) .
C20 C25 1.417(7) .
C21 C22 1.403(6) .
C21 H21 0.9300 .
C22 C23 1.401(6) .
C22 H22 0.9300 .
C23 C24 1.381(6) .
C23 C26 1.495(6) .
C24 C25 1.380(7) .
C24 H24 0.9300 .
C25 H25 0.9300 .
C26 C31 1.395(7) .
C26 C27 1.399(6) .
C27 C28 1.399(6) .
C27 C32 1.505(7) .
C28 C29 1.379(6) .
C28 H28 0.9300 .
C29 C30 1.401(7) .
C29 C34 1.503(6) .
C30 C31 1.396(6) .
C30 C33 1.505(7) .
C31 H31 0.9300 .
C32 H32A 0.9600 .
C32 H32B 0.9600 .
C32 H32C 0.9600 .
C33 H33A 0.9600 .
C33 H33B 0.9600 .
C33 H33C 0.9600 .
C34 C39 1.373(6) .
C34 C35 1.386(6) .
C35 C36 1.365(6) .
C35 H35 0.9300 .
C36 C37 1.399(6) .
C36 H36 0.9300 .
C37 C38 1.400(6) .
C37 C40 1.506(6) 4_466
C38 C39 1.392(6) .
C38 H38 0.9300 .
C39 H39 0.9300 .
C40 C37 1.506(6) 4_665

loop_
_geom_torsion_atom_site_label_1
_geom_torsion_atom_site_label_2
_geom_torsion_atom_site_label_3
_geom_torsion_atom_site_label_4
_geom_torsion
_geom_torsion_site_symmetry_1
_geom_torsion_site_symmetry_4
N1 Cd1 O1 C19 -174.0(3) . .
O4 Cd1 O1 C19 56.7(4) . .
N6 Cd1 O1 C19 -74.6(3) . .
O3 Cd1 O1 C19 100.5(3) . .
O2 Cd1 O1 C19 4.6(3) . .
C40 Cd1 O1 C19 86.4(3) . .
N1 Cd1 O2 C19 -2.1(4) . .
O4 Cd1 O2 C19 -159.4(3) . .
N6 Cd1 O2 C19 94.8(3) . .
O1 Cd1 O2 C19 -4.6(3) . .
O3 Cd1 O2 C19 -101.7(3) . .
C40 Cd1 O2 C19 -130.2(3) . .
N1 Cd1 O3 C40 115.1(3) . .
O4 Cd1 O3 C40 -1.5(3) . .
N6 Cd1 O3 C40 7.9(6) . .
O1 Cd1 O3 C40 -155.5(3) . .
O2 Cd1 O3 C40 -98.4(3) . .
C19 Cd1 O3 C40 -126.9(3) . .
N1 Cd1 O4 C40 -69.1(3) . .
N6 Cd1 O4 C40 -175.6(3) . .
O1 Cd1 O4 C40 55.9(4) . .
O3 Cd1 O4 C40 1.5(3) . .
O2 Cd1 O4 C40 97.7(3) . .
C19 Cd1 O4 C40 85.6(3) . .
O4 Cd1 N1 C1 66.2(4) . .
N6 Cd1 N1 C1 177.7(4) . .
O1 Cd1 N1 C1 -88.2(4) . .
O3 Cd1 N1 C1 14.3(4) . .
O2 Cd1 N1 C1 -90.3(5) . .
C40 Cd1 N1 C1 39.6(4) . .
C19 Cd1 N1 C1 -91.4(4) . .
O4 Cd1 N1 C2 -132.7(4) . .
N6 Cd1 N1 C2 -21.2(4) . .
O1 Cd1 N1 C2 72.9(4) . .
O3 Cd1 N1 C2 175.4(4) . .
O2 Cd1 N1 C2 70.8(5) . .
C40 Cd1 N1 C2 -159.4(4) . .
C19 Cd1 N1 C2 69.7(4) . .
N1 Cd1 N6 C10 -151.6(4) . .
O4 Cd1 N6 C10 -38.2(4) . .
O1 Cd1 N6 C10 117.4(4) . .
O3 Cd1 N6 C10 -46.3(7) . .
O2 Cd1 N6 C10 62.6(4) . .
C40 Cd1 N6 C10 -41.1(5) . .
C19 Cd1 N6 C10 90.5(4) . .
N1 Cd1 N6 C11 60.0(4) . .
O4 Cd1 N6 C11 173.4(3) . .
O1 Cd1 N6 C11 -31.0(4) . .
O3 Cd1 N6 C11 165.2(4) . .
O2 Cd1 N6 C11 -85.8(4) . .
C40 Cd1 N6 C11 170.4(3) . .
C19 Cd1 N6 C11 -57.9(4) . .
C2 N1 C1 N2 -0.6(5) . .
Cd1 N1 C1 N2 163.5(3) . .
C3 N2 C1 N1 0.5(5) . .
C4 N2 C1 N1 179.5(4) . .
C1 N1 C2 C3 0.5(6) . .
Cd1 N1 C2 C3 -164.0(3) . .
N1 C2 C3 N2 -0.2(6) . .
C1 N2 C3 C2 -0.2(6) . .
C4 N2 C3 C2 -179.2(4) . .
C1 N2 C4 C9 -151.9(5) . .
C3 N2 C4 C9 27.0(7) . .
C1 N2 C4 C5 28.5(7) . .
C3 N2 C4 C5 -152.6(5) . .
C9 C4 C5 C6 -1.3(7) . .
N2 C4 C5 C6 178.2(4) . .
C4 C5 C6 C7 -1.0(7) . .
C5 C6 C7 C8 3.1(8) . .
C5 C6 C7 N3 -177.1(5) . .
N3 N3 C7 C8 -172.4(6) 3_658 .
N3 N3 C7 C6 7.8(9) 3_658 .
C6 C7 C8 C9 -2.8(8) . .
N3 C7 C8 C9 177.4(5) . .
C5 C4 C9 C8 1.7(7) . .
N2 C4 C9 C8 -177.8(4) . .
C7 C8 C9 C4 0.4(8) . .
C11 N6 C10 N5 -1.0(5) . .
Cd1 N6 C10 N5 -153.4(3) . .
C12 N5 C10 N6 0.7(5) . .
C13 N5 C10 N6 176.3(4) . .
C10 N6 C11 C12 0.9(6) . .
Cd1 N6 C11 C12 155.1(4) . .
N6 C11 C12 N5 -0.5(6) . .
C10 N5 C12 C11 -0.1(6) . .
C13 N5 C12 C11 -175.9(4) . .
C10 N5 C13 C18 156.2(5) . .
C12 N5 C13 C18 -28.9(7) . .
C10 N5 C13 C14 -24.6(7) . .
C12 N5 C13 C14 150.3(5) . .
C18 C13 C14 C15 1.6(7) . .
N5 C13 C14 C15 -177.6(4) . .
C13 C14 C15 C16 0.2(8) . .
C14 C15 C16 C17 -2.1(8) . .
C14 C15 C16 N4 178.0(4) . .
N4 N4 C16 C15 179.6(5) 3_455 .
N4 N4 C16 C17 -0.3(8) 3_455 .
C15 C16 C17 C18 2.3(8) . .
N4 C16 C17 C18 -177.9(5) . .
C14 C13 C18 C17 -1.5(8) . .
N5 C13 C18 C17 177.8(4) . .
C16 C17 C18 C13 -0.5(8) . .
Cd1 O1 C19 O2 -8.4(5) . .
Cd1 O1 C19 C20 169.3(4) . .
Cd1 O2 C19 O1 8.1(5) . .
Cd1 O2 C19 C20 -169.6(4) . .
N1 Cd1 C19 O1 6.8(3) . .
O4 Cd1 C19 O1 -146.0(2) . .
N6 Cd1 C19 O1 105.4(3) . .
O3 Cd1 C19 O1 -86.6(3) . .
O2 Cd1 C19 O1 -171.9(5) . .
C40 Cd1 C19 O1 -112.4(3) . .
N1 Cd1 C19 O2 178.7(3) . .
O4 Cd1 C19 O2 25.9(3) . .
N6 Cd1 C19 O2 -82.6(3) . .
O1 Cd1 C19 O2 171.9(5) . .
O3 Cd1 C19 O2 85.3(3) . .
C40 Cd1 C19 O2 59.5(3) . .
N1 Cd1 C19 C20 -76(2) . .
O4 Cd1 C19 C20 131(2) . .
N6 Cd1 C19 C20 23(2) . .
O1 Cd1 C19 C20 -83(2) . .
O3 Cd1 C19 C20 -170(2) . .
O2 Cd1 C19 C20 105(2) . .
C40 Cd1 C19 C20 165(2) . .
O1 C19 C20 C21 -159.2(5) . .
O2 C19 C20 C21 18.6(7) . .
Cd1 C19 C20 C21 -82(2) . .
O1 C19 C20 C25 15.1(7) . .
O2 C19 C20 C25 -167.1(4) . .
Cd1 C19 C20 C25 93(2) . .
C25 C20 C21 C22 1.2(7) . .
C19 C20 C21 C22 175.6(5) . .
C20 C21 C22 C23 -1.6(7) . .
C21 C22 C23 C24 1.7(7) . .
C21 C22 C23 C26 -178.8(4) . .
C22 C23 C24 C25 -1.4(7) . .
C26 C23 C24 C25 179.0(5) . .
C23 C24 C25 C20 1.0(8) . .
C21 C20 C25 C24 -0.9(7) . .
C19 C20 C25 C24 -175.4(5) . .
C24 C23 C26 C31 -67.2(6) . .
C22 C23 C26 C31 113.3(5) . .
C24 C23 C26 C27 111.5(5) . .
C22 C23 C26 C27 -68.0(6) . .
C31 C26 C27 C28 0.9(6) . .
C23 C26 C27 C28 -177.8(4) . .
C31 C26 C27 C32 179.5(4) . .
C23 C26 C27 C32 0.8(7) . .
C26 C27 C28 C29 -0.2(7) . .
C32 C27 C28 C29 -178.9(4) . .
C27 C28 C29 C30 -0.4(7) . .
C27 C28 C29 C34 -179.3(4) . .
C28 C29 C30 C31 0.3(6) . .
C34 C29 C30 C31 179.2(4) . .
C28 C29 C30 C33 -178.8(4) . .
C34 C29 C30 C33 0.1(7) . .
C27 C26 C31 C30 -1.0(7) . .
C23 C26 C31 C30 177.7(4) . .
C29 C30 C31 C26 0.4(7) . .
C33 C30 C31 C26 179.5(4) . .
C28 C29 C34 C39 -121.2(5) . .
C30 C29 C34 C39 59.9(6) . .
C28 C29 C34 C35 55.5(6) . .
C30 C29 C34 C35 -123.4(5) . .
C39 C34 C35 C36 1.1(7) . .
C29 C34 C35 C36 -175.6(4) . .
C34 C35 C36 C37 -1.6(7) . .
C35 C36 C37 C38 1.0(7) . .
C35 C36 C37 C40 -179.9(4) . 4_466
C36 C37 C38 C39 -0.1(7) . .
C40 C37 C38 C39 -179.2(4) 4_466 .
C35 C34 C39 C38 -0.1(7) . .
C29 C34 C39 C38 176.6(4) . .
C37 C38 C39 C34 -0.4(8) . .
Cd1 O3 C40 O4 2.7(5) . .
Cd1 O3 C40 C37 -178.2(4) . 4_665
Cd1 O4 C40 O3 -2.8(5) . .
Cd1 O4 C40 C37 178.0(4) . 4_665
N1 Cd1 C40 O3 -65.5(3) . .
O4 Cd1 C40 O3 177.3(5) . .
N6 Cd1 C40 O3 -176.7(2) . .
O1 Cd1 C40 O3 30.6(3) . .
O2 Cd1 C40 O3 88.2(3) . .
C19 Cd1 C40 O3 63.6(3) . .
N1 Cd1 C40 O4 117.2(3) . .
N6 Cd1 C40 O4 5.9(4) . .
O1 Cd1 C40 O4 -146.7(3) . .
O3 Cd1 C40 O4 -177.3(5) . .
O2 Cd1 C40 O4 -89.1(3) . .
C19 Cd1 C40 O4 -113.8(3) . .
N1 Cd1 C40 C37 84(6) . 4_665
O4 Cd1 C40 C37 -33(6) . 4_665
N6 Cd1 C40 C37 -27(6) . 4_665
O1 Cd1 C40 C37 -179(100) . 4_665
O3 Cd1 C40 C37 150(6) . 4_665
O2 Cd1 C40 C37 -122(6) . 4_665
C19 Cd1 C40 C37 -146(6) . 4_665

loop_
_platon_squeeze_void_nr
_platon_squeeze_void_average_x
_platon_squeeze_void_average_y
_platon_squeeze_void_average_z
_platon_squeeze_void_volume
_platon_squeeze_void_count_electrons
_platon_squeeze_void_content
1 0.048 0.250 0.006 355 114 ' '
2 -0.048 0.750 -0.030 355 114 ' '
